data_4086172
loop_
_publ_author_name
'Hering, Florian'
'Radius, Udo'

_publ_section_title
;
 From NHC to Imidazolyl Ligand: Synthesis of Platinum and Palladium
 Complexes d10-[M(NHC)2] (M = Pd, Pt) of the NHC
 1,3-Diisopropylimidazolin-2-ylidene
;
_journal_issue 13
_journal_name_full Organometallics
_journal_page_first 3236
_journal_paper_doi 10.1021/acs.organomet.5b00277
_journal_volume 34
_journal_year 2015
_chemical_formula_sum 'C29 H35 N2 P Pt'
_chemical_formula_weight 637.65
_space_group_crystal_system monoclinic
_space_group_IT_number 14
_space_group_name_Hall '-P 2yn'
_space_group_name_H-M_alt 'P 1 21/n 1'
_symmetry_space_group_name_Hall '-P 2yn'
_symmetry_space_group_name_H-M 'P 1 21/n 1'
_atom_sites_solution_hydrogens geom
_audit_creation_method SHELXL-2014/7
_cell_angle_alpha 90
_cell_angle_beta 92.716(8)
_cell_angle_gamma 90
_cell_formula_units_Z 4
_cell_length_a 9.863(2)
_cell_length_b 14.948(3)
_cell_length_c 17.860(4)
_cell_measurement_reflns_used 4920
_cell_measurement_temperature 100(2)
_cell_measurement_theta_max 24.63
_cell_measurement_theta_min 2.28
_cell_volume 2630.2(10)
_computing_cell_refinement 'Saint+ ver. 7.68A (Bruker AXS)'
_computing_data_collection 'APEX2 ver. 2010.3 (Bruker AXS)'
_computing_data_reduction 'Saint+ ver. 7.68A (Bruker AXS)'
_computing_molecular_graphics 'XP ver. 5.1 (Bruker AXS, 1998)'
_computing_publication_material 'SHELXL-97 (Sheldrick, 2008)'
_computing_structure_refinement 'SHELXL-2014/7 (Sheldrick, 2014)'
_computing_structure_solution 'SHELXS-97 (Sheldrick, 2008)'
_diffrn_ambient_temperature 100(2)
_diffrn_measured_fraction_theta_full 0.999
_diffrn_measured_fraction_theta_max 0.986
_diffrn_measurement_device_type 'Bruker X8-APEX II'
_diffrn_measurement_method '\f and \w scans'
_diffrn_radiation_monochromator graphite
_diffrn_radiation_source 'rotating anode'
_diffrn_radiation_type MoK\a
_diffrn_radiation_wavelength 0.71073
_diffrn_reflns_av_R_equivalents 0.1069
_diffrn_reflns_av_unetI/netI 0.0643
_diffrn_reflns_laue_measured_fraction_full 0.999
_diffrn_reflns_laue_measured_fraction_max 0.986
_diffrn_reflns_limit_h_max 12
_diffrn_reflns_limit_h_min -11
_diffrn_reflns_limit_k_max 18
_diffrn_reflns_limit_k_min -18
_diffrn_reflns_limit_l_max 22
_diffrn_reflns_limit_l_min -22
_diffrn_reflns_number 32199
_diffrn_reflns_point_group_measured_fraction_full 0.999
_diffrn_reflns_point_group_measured_fraction_max 0.986
_diffrn_reflns_theta_full 26.000
_diffrn_reflns_theta_max 26.217
_diffrn_reflns_theta_min 1.777
_exptl_absorpt_coefficient_mu 5.414
_exptl_absorpt_correction_T_max 0.75
_exptl_absorpt_correction_T_min 0.57
_exptl_absorpt_correction_type analytical
_exptl_absorpt_process_details 'Sadabs 2008/1 (Bruker 2008)'
_exptl_crystal_colour colourless
_exptl_crystal_density_diffrn 1.610
_exptl_crystal_description block
_exptl_crystal_F_000 1264
_exptl_crystal_size_max 0.220
_exptl_crystal_size_mid 0.180
_exptl_crystal_size_min 0.150
_refine_diff_density_max 0.839
_refine_diff_density_min -1.231
_refine_diff_density_rms 0.245
_refine_ls_extinction_method none
_refine_ls_goodness_of_fit_ref 1.051
_refine_ls_hydrogen_treatment constr
_refine_ls_matrix_type full
_refine_ls_number_parameters 302
_refine_ls_number_reflns 5215
_refine_ls_number_restraints 0
_refine_ls_restrained_S_all 1.051
_refine_ls_R_factor_all 0.0485
_refine_ls_R_factor_gt 0.0316
_refine_ls_shift/su_max 0.001
_refine_ls_shift/su_mean 0.000
_refine_ls_structure_factor_coef Fsqd
_refine_ls_weighting_details 'w=1/[\s^2^(Fo^2^)+(0.0505P)^2^] where P=(Fo^2^+2Fc^2^)/3'
_refine_ls_weighting_scheme calc
_refine_ls_wR_factor_gt 0.0843
_refine_ls_wR_factor_ref 0.1030
_reflns_Friedel_coverage 0.000
_reflns_number_gt 4110
_reflns_number_total 5215
_reflns_threshold_expression 'I > 2\s(I)'
_cod_data_source_file om5b00277_si_003.cif
_cod_data_source_block compound_5
_cod_original_cell_volume 2630.4(10)
_cod_database_code 4086172
_shelx_space_group_comment
;
The symmetry employed for this shelxl refinement is uniquely defined
by the following loop, which should always be used as a source of
symmetry information in preference to the above space-group names.
They are only intended as comments.
;
_shelx_estimated_absorpt_t_min 0.382
_shelx_estimated_absorpt_t_max 0.497

loop_
_space_group_symop_operation_xyz
'x, y, z'
'-x+1/2, y+1/2, -z+1/2'
'-x, -y, -z'
'x-1/2, -y-1/2, z-1/2'

loop_
_atom_site_label
_atom_site_type_symbol
_atom_site_fract_x
_atom_site_fract_y
_atom_site_fract_z
_atom_site_U_iso_or_equiv
_atom_site_adp_type
_atom_site_occupancy
_atom_site_site_symmetry_order
_atom_site_calc_flag
_atom_site_refinement_flags_posn
_atom_site_refinement_flags_adp
Pt01 Pt 0.28578(2) 0.10267(2) 0.33692(2) 0.00896(9) Uani 1 1 d . .
P1 P 0.25895(16) 0.10209(10) 0.21085(9) 0.0099(3) Uani 1 1 d . .
N1 N 0.5561(5) 0.0018(4) 0.3620(3) 0.0122(11) Uani 1 1 d . .
C1 C 0.4921(7) 0.0821(4) 0.3490(3) 0.0121(13) Uani 1 1 d . .
N2 N 0.5947(5) 0.1430(4) 0.3522(3) 0.0141(12) Uani 1 1 d . .
C2 C 0.6961(7) 0.0145(5) 0.3731(3) 0.0158(14) Uani 1 1 d . .
H2 H 0.7624 -0.0306 0.3828 0.019 Uiso 1 1 calc R U
C3 C 0.7189(6) 0.1025(5) 0.3673(4) 0.0159(14) Uani 1 1 d . .
H3 H 0.8044 0.1317 0.3726 0.019 Uiso 1 1 calc R U
C4 C 0.4837(7) -0.0842(4) 0.3650(4) 0.0156(14) Uani 1 1 d . .
H4 H 0.3982 -0.0784 0.3329 0.019 Uiso 1 1 calc R U
C8 C 0.6533(7) 0.2716(5) 0.2740(4) 0.0201(15) Uani 1 1 d . .
H8A H 0.6201 0.2402 0.2286 0.030 Uiso 1 1 calc R U
H8B H 0.7500 0.2586 0.2835 0.030 Uiso 1 1 calc R U
H8C H 0.6407 0.3362 0.2672 0.030 Uiso 1 1 calc R U
C7 C 0.5738(7) 0.2400(4) 0.3408(4) 0.0158(14) Uani 1 1 d . .
H7 H 0.4750 0.2504 0.3286 0.019 Uiso 1 1 calc R U
C6 C 0.4434(7) -0.1047(5) 0.4445(4) 0.0192(15) Uani 1 1 d . .
H6A H 0.3869 -0.1587 0.4442 0.029 Uiso 1 1 calc R U
H6B H 0.3920 -0.0542 0.4638 0.029 Uiso 1 1 calc R U
H6C H 0.5252 -0.1144 0.4768 0.029 Uiso 1 1 calc R U
C5 C 0.5659(9) -0.1598(5) 0.3332(5) 0.0312(19) Uani 1 1 d . .
H5A H 0.5103 -0.2141 0.3298 0.047 Uiso 1 1 calc R U
H5B H 0.6464 -0.1709 0.3663 0.047 Uiso 1 1 calc R U
H5C H 0.5942 -0.1433 0.2832 0.047 Uiso 1 1 calc R U
C9 C 0.6133(8) 0.2917(5) 0.4124(4) 0.0257(17) Uani 1 1 d . .
H9A H 0.7094 0.2813 0.4261 0.038 Uiso 1 1 calc R U
H9B H 0.5578 0.2712 0.4532 0.038 Uiso 1 1 calc R U
H9C H 0.5980 0.3558 0.4040 0.038 Uiso 1 1 calc R U
C10 C 0.0875(6) 0.0959(4) 0.1655(4) 0.0116(13) Uani 1 1 d . .
C11 C 0.0649(7) 0.1049(5) 0.0880(4) 0.0209(16) Uani 1 1 d . .
H11 H 0.1395 0.1135 0.0570 0.025 Uiso 1 1 calc R U
C12 C -0.0662(8) 0.1014(5) 0.0561(4) 0.0257(17) Uani 1 1 d . .
H12 H -0.0803 0.1074 0.0033 0.031 Uiso 1 1 calc R U
C13 C -0.1761(7) 0.0892(5) 0.1000(4) 0.0224(16) Uani 1 1 d . .
H13 H -0.2655 0.0866 0.0779 0.027 Uiso 1 1 calc R U
C14 C -0.1540(7) 0.0808(5) 0.1767(4) 0.0268(18) Uani 1 1 d . .
H14 H -0.2288 0.0732 0.2077 0.032 Uiso 1 1 calc R U
C15 C -0.0235(7) 0.0834(5) 0.2085(4) 0.0203(16) Uani 1 1 d . .
H15 H -0.0099 0.0764 0.2612 0.024 Uiso 1 1 calc R U
C16 C 0.3429(7) 0.0091(4) 0.1656(3) 0.0135(13) Uani 1 1 d . .
C17 C 0.2732(7) -0.0643(5) 0.1354(4) 0.0177(15) Uani 1 1 d . .
H17 H 0.1769 -0.0651 0.1346 0.021 Uiso 1 1 calc R U
C18 C 0.3421(8) -0.1364(5) 0.1063(4) 0.0241(16) Uani 1 1 d . .
H18 H 0.2926 -0.1866 0.0870 0.029 Uiso 1 1 calc R U
C19 C 0.4826(8) -0.1359(5) 0.1053(4) 0.0243(17) Uani 1 1 d . .
H19 H 0.5292 -0.1845 0.0838 0.029 Uiso 1 1 calc R U
C20 C 0.5543(7) -0.0640(5) 0.1359(4) 0.0220(16) Uani 1 1 d . .
H20 H 0.6507 -0.0633 0.1363 0.026 Uiso 1 1 calc R U
C21 C 0.4846(7) 0.0072(4) 0.1661(4) 0.0175(14) Uani 1 1 d . .
H21 H 0.5346 0.0558 0.1877 0.021 Uiso 1 1 calc R U
C23 C 0.3974(7) 0.1994(5) 0.0982(4) 0.0174(14) Uani 1 1 d . .
H23 H 0.4079 0.1442 0.0727 0.021 Uiso 1 1 calc R U
C24 C 0.4494(8) 0.2773(5) 0.0684(4) 0.0227(16) Uani 1 1 d . .
H24 H 0.4981 0.2749 0.0238 0.027 Uiso 1 1 calc R U
C25 C 0.4300(7) 0.3582(5) 0.1036(4) 0.0201(15) Uani 1 1 d . .
H25 H 0.4639 0.4114 0.0824 0.024 Uiso 1 1 calc R U
C26 C 0.3618(7) 0.3627(4) 0.1697(4) 0.0176(15) Uani 1 1 d . .
H26 H 0.3492 0.4186 0.1938 0.021 Uiso 1 1 calc R U
C27 C 0.3118(6) 0.2839(4) 0.2003(4) 0.0138(14) Uani 1 1 d . .
H27 H 0.2647 0.2864 0.2455 0.017 Uiso 1 1 calc R U
C30 C 0.1008(6) 0.1197(4) 0.3892(4) 0.0143(14) Uani 1 1 d . .
H30A H 0.0552 0.1783 0.3822 0.017 Uiso 1 1 calc R U
H30B H 0.0375 0.0682 0.3873 0.017 Uiso 1 1 calc R U
C31 C 0.2132(7) 0.1156(5) 0.4451(4) 0.0189(15) Uani 1 1 d . .
H31A H 0.2184 0.0617 0.4773 0.023 Uiso 1 1 calc R U
H31B H 0.2361 0.1718 0.4722 0.023 Uiso 1 1 calc R U
C22 C 0.3303(6) 0.2012(4) 0.1650(3) 0.0115(13) Uani 1 1 d . .

loop_
_atom_site_aniso_label
_atom_site_aniso_U_11
_atom_site_aniso_U_22
_atom_site_aniso_U_33
_atom_site_aniso_U_23
_atom_site_aniso_U_13
_atom_site_aniso_U_12
Pt01 0.00844(14) 0.00796(13) 0.01047(14) 0.00026(9) 0.00020(9) 0.00033(10)
P1 0.0092(8) 0.0098(7) 0.0106(8) -0.0010(6) -0.0006(6) -0.0003(7)
N1 0.013(3) 0.016(3) 0.008(3) 0.000(2) -0.002(2) 0.000(2)
C1 0.013(3) 0.014(3) 0.010(3) 0.001(2) 0.000(2) 0.000(3)
N2 0.011(3) 0.016(3) 0.016(3) 0.002(2) -0.001(2) -0.001(2)
C2 0.012(3) 0.023(4) 0.013(3) 0.000(3) 0.000(3) 0.007(3)
C3 0.002(3) 0.030(4) 0.015(3) 0.004(3) 0.000(2) -0.001(3)
C4 0.018(4) 0.010(3) 0.019(4) 0.002(3) 0.001(3) 0.001(3)
C8 0.018(4) 0.021(4) 0.021(4) 0.005(3) 0.000(3) -0.005(3)
C7 0.017(4) 0.008(3) 0.023(4) 0.003(3) 0.005(3) -0.006(3)
C6 0.014(4) 0.021(4) 0.022(4) -0.001(3) -0.003(3) -0.006(3)
C5 0.042(5) 0.013(3) 0.040(5) 0.002(3) 0.013(4) 0.005(4)
C9 0.034(5) 0.020(4) 0.022(4) 0.000(3) -0.001(3) -0.004(3)
C10 0.009(3) 0.010(3) 0.015(3) -0.001(2) -0.004(2) 0.000(3)
C11 0.016(4) 0.031(4) 0.016(4) 0.003(3) 0.001(3) -0.001(3)
C12 0.024(4) 0.035(4) 0.017(4) 0.008(3) -0.008(3) -0.003(4)
C13 0.012(4) 0.029(4) 0.025(4) 0.000(3) -0.002(3) -0.005(3)
C14 0.013(4) 0.043(5) 0.024(4) 0.001(3) 0.003(3) -0.005(3)
C15 0.016(4) 0.037(4) 0.007(3) -0.002(3) 0.001(3) -0.002(3)
C16 0.016(3) 0.011(3) 0.014(3) 0.002(3) 0.002(3) 0.001(3)
C17 0.016(4) 0.018(3) 0.018(4) 0.000(3) -0.001(3) -0.001(3)
C18 0.027(4) 0.015(3) 0.030(4) -0.011(3) -0.001(3) 0.000(3)
C19 0.034(5) 0.016(3) 0.023(4) -0.005(3) 0.004(3) 0.009(3)
C20 0.016(4) 0.017(4) 0.034(4) 0.000(3) 0.008(3) -0.002(3)
C21 0.013(3) 0.011(3) 0.029(4) -0.005(3) 0.005(3) 0.002(3)
C23 0.022(4) 0.017(3) 0.013(3) -0.001(3) 0.003(3) -0.001(3)
C24 0.030(4) 0.022(4) 0.016(4) 0.002(3) 0.004(3) -0.010(3)
C25 0.023(4) 0.018(4) 0.018(4) 0.006(3) -0.006(3) -0.007(3)
C26 0.015(4) 0.010(3) 0.028(4) -0.004(3) -0.006(3) 0.002(3)
C27 0.012(3) 0.017(3) 0.013(3) 0.000(3) -0.003(2) -0.002(3)
C30 0.007(3) 0.018(3) 0.018(4) 0.004(3) 0.008(3) 0.005(3)
C31 0.021(4) 0.023(4) 0.014(3) 0.002(3) 0.005(3) 0.003(3)
C22 0.010(3) 0.013(3) 0.012(3) 0.002(3) -0.002(2) 0.002(3)

loop_
_atom_type_symbol
_atom_type_description
_atom_type_scat_dispersion_real
_atom_type_scat_dispersion_imag
_atom_type_scat_source
C C 0.0033 0.0016 'International Tables Vol C Tables 4.2.6.8 and 6.1.1.4'
H H 0.0000 0.0000 'International Tables Vol C Tables 4.2.6.8 and 6.1.1.4'
N N 0.0061 0.0033 'International Tables Vol C Tables 4.2.6.8 and 6.1.1.4'
P P 0.1023 0.0942 'International Tables Vol C Tables 4.2.6.8 and 6.1.1.4'
Pt Pt -1.7033 8.3905 'International Tables Vol C Tables 4.2.6.8 and 6.1.1.4'

loop_
_geom_angle_atom_site_label_1
_geom_angle_atom_site_label_2
_geom_angle_atom_site_label_3
_geom_angle
C1 Pt01 C31 107.2(3)
C1 Pt01 C30 147.7(2)
C31 Pt01 C30 40.6(3)
C1 Pt01 P1 99.92(17)
C31 Pt01 P1 152.8(2)
C30 Pt01 P1 112.36(18)
C16 P1 C10 101.1(3)
C16 P1 C22 102.9(3)
C10 P1 C22 101.9(3)
C16 P1 Pt01 114.2(2)
C10 P1 Pt01 120.1(2)
C22 P1 Pt01 114.3(2)
C1 N1 C2 110.4(5)
C1 N1 C4 123.4(5)
C2 N1 C4 126.2(6)
N2 C1 N1 104.1(5)
N2 C1 Pt01 129.3(5)
N1 C1 Pt01 126.4(5)
C1 N2 C3 111.5(6)
C1 N2 C7 123.5(6)
C3 N2 C7 125.0(6)
C3 C2 N1 106.9(6)
C3 C2 H2 126.6
N1 C2 H2 126.6
C2 C3 N2 107.2(6)
C2 C3 H3 126.4
N2 C3 H3 126.4
N1 C4 C5 111.6(6)
N1 C4 C6 110.9(5)
C5 C4 C6 111.4(6)
N1 C4 H4 107.5
C5 C4 H4 107.5
C6 C4 H4 107.5
C7 C8 H8A 109.5
C7 C8 H8B 109.5
H8A C8 H8B 109.5
C7 C8 H8C 109.5
H8A C8 H8C 109.5
H8B C8 H8C 109.5
N2 C7 C9 110.6(6)
N2 C7 C8 109.7(5)
C9 C7 C8 112.1(6)
N2 C7 H7 108.1
C9 C7 H7 108.1
C8 C7 H7 108.1
C4 C6 H6A 109.5
C4 C6 H6B 109.5
H6A C6 H6B 109.5
C4 C6 H6C 109.5
H6A C6 H6C 109.5
H6B C6 H6C 109.5
C4 C5 H5A 109.5
C4 C5 H5B 109.5
H5A C5 H5B 109.5
C4 C5 H5C 109.5
H5A C5 H5C 109.5
H5B C5 H5C 109.5
C7 C9 H9A 109.5
C7 C9 H9B 109.5
H9A C9 H9B 109.5
C7 C9 H9C 109.5
H9A C9 H9C 109.5
H9B C9 H9C 109.5
C15 C10 C11 118.1(6)
C15 C10 P1 119.8(5)
C11 C10 P1 122.1(5)
C12 C11 C10 120.3(7)
C12 C11 H11 119.9
C10 C11 H11 119.9
C13 C12 C11 120.9(7)
C13 C12 H12 119.6
C11 C12 H12 119.6
C12 C13 C14 119.0(7)
C12 C13 H13 120.5
C14 C13 H13 120.5
C13 C14 C15 120.3(7)
C13 C14 H14 119.9
C15 C14 H14 119.9
C10 C15 C14 121.5(6)
C10 C15 H15 119.2
C14 C15 H15 119.2
C17 C16 C21 117.5(6)
C17 C16 P1 123.1(5)
C21 C16 P1 119.2(5)
C18 C17 C16 121.1(7)
C18 C17 H17 119.4
C16 C17 H17 119.4
C19 C18 C17 120.5(7)
C19 C18 H18 119.8
C17 C18 H18 119.8
C20 C19 C18 119.4(7)
C20 C19 H19 120.3
C18 C19 H19 120.3
C19 C20 C21 119.6(7)
C19 C20 H20 120.2
C21 C20 H20 120.2
C20 C21 C16 121.8(6)
C20 C21 H21 119.1
C16 C21 H21 119.1
C24 C23 C22 120.8(6)
C24 C23 H23 119.6
C22 C23 H23 119.6
C25 C24 C23 119.9(7)
C25 C24 H24 120.1
C23 C24 H24 120.1
C24 C25 C26 120.9(7)
C24 C25 H25 119.5
C26 C25 H25 119.5
C25 C26 C27 119.0(6)
C25 C26 H26 120.5
C27 C26 H26 120.5
C26 C27 C22 120.7(6)
C26 C27 H27 119.7
C22 C27 H27 119.7
C31 C30 Pt01 69.6(3)
C31 C30 H30A 116.7
Pt01 C30 H30A 116.7
C31 C30 H30B 116.7
Pt01 C30 H30B 116.7
H30A C30 H30B 113.7
C30 C31 Pt01 69.9(3)
C30 C31 H31A 116.7
Pt01 C31 H31A 116.7
C30 C31 H31B 116.7
Pt01 C31 H31B 116.7
H31A C31 H31B 113.7
C23 C22 C27 118.6(6)
C23 C22 P1 124.9(5)
C27 C22 P1 116.5(5)

loop_
_geom_bond_atom_site_label_1
_geom_bond_atom_site_label_2
_geom_bond_distance
Pt01 C1 2.060(6)
Pt01 C31 2.101(7)
Pt01 C30 2.104(6)
Pt01 P1 2.2548(17)
P1 C16 1.826(7)
P1 C10 1.842(7)
P1 C22 1.848(6)
N1 C1 1.370(8)
N1 C2 1.399(8)
N1 C4 1.473(8)
C1 N2 1.360(9)
N2 C3 1.381(8)
N2 C7 1.477(8)
C2 C3 1.339(10)
C2 H2 0.9500
C3 H3 0.9500
C4 C5 1.517(10)
C4 C6 1.525(9)
C4 H4 1.0000
C8 C7 1.533(9)
C8 H8A 0.9800
C8 H8B 0.9800
C8 H8C 0.9800
C7 C9 1.530(9)
C7 H7 1.0000
C6 H6A 0.9800
C6 H6B 0.9800
C6 H6C 0.9800
C5 H5A 0.9800
C5 H5B 0.9800
C5 H5C 0.9800
C9 H9A 0.9800
C9 H9B 0.9800
C9 H9C 0.9800
C10 C15 1.380(9)
C10 C11 1.398(10)
C11 C12 1.389(10)
C11 H11 0.9500
C12 C13 1.380(11)
C12 H12 0.9500
C13 C14 1.383(11)
C13 H13 0.9500
C14 C15 1.383(10)
C14 H14 0.9500
C15 H15 0.9500
C16 C17 1.390(9)
C16 C21 1.397(9)
C17 C18 1.389(10)
C17 H17 0.9500
C18 C19 1.387(11)
C18 H18 0.9500
C19 C20 1.386(10)
C19 H19 0.9500
C20 C21 1.389(9)
C20 H20 0.9500
C21 H21 0.9500
C23 C24 1.388(10)
C23 C22 1.391(9)
C23 H23 0.9500
C24 C25 1.381(10)
C24 H24 0.9500
C25 C26 1.387(10)
C25 H25 0.9500
C26 C27 1.398(9)
C26 H26 0.9500
C27 C22 1.405(9)
C27 H27 0.9500
C30 C31 1.458(9)
C30 H30A 0.9900
C30 H30B 0.9900
C31 H31A 0.9900
C31 H31B 0.9900
